data_7064021
loop_
_publ_author_name
'Liu, Bangxiang'
'Wang, Pengfei'
'Gao, Chao'
'Hu, Bingcheng'
'Sun, Chengguo'

_publ_section_title
;
 Terminal fluorination of ethylamine cations modulates the packing pattern
 of high-density pentazolate salts
;
_journal_issue 41
_journal_name_full 'New Journal of Chemistry'
_journal_page_first 18121
_journal_page_last 18128
_journal_paper_doi 10.1039/D5NJ02770E
_journal_volume 49
_journal_year 2025
_chemical_absolute_configuration rm
_chemical_formula_moiety 'C2 H6 F2 N, N5'
_chemical_formula_sum 'C2 H6 F2 N6'
_chemical_formula_weight 152.13
_space_group_crystal_system orthorhombic
_space_group_IT_number 46
_space_group_name_Hall 'I 2 -2a'
_space_group_name_H-M_alt 'I m a 2'
_atom_sites_solution_hydrogens mixed
_atom_sites_solution_primary dual
_audit_creation_date 2023-12-26
_audit_creation_method
;
Olex2 1.5
(compiled 2023.08.24 svn.re1ec1418 for OlexSys, GUI svn.r6817)
;
_audit_update_record
;
2025-05-20 deposited with the CCDC.	2025-09-19 downloaded from the CCDC.
;
_cell_angle_alpha 90
_cell_angle_beta 90
_cell_angle_gamma 90
_cell_formula_units_Z 4
_cell_length_a 9.7830(8)
_cell_length_b 8.3824(7)
_cell_length_c 7.8384(13)
_cell_measurement_reflns_used 4156
_cell_measurement_temperature 273.15
_cell_measurement_theta_max 27.37
_cell_measurement_theta_min 3.20
_cell_volume 642.79(13)
_computing_cell_refinement 'SAINT v8.37A (Bruker, 2015)'
_computing_data_reduction 'SAINT v8.37A (Bruker, 2015)'
_computing_molecular_graphics 'Olex2 1.5 (Dolomanov et al., 2009)'
_computing_publication_material 'Olex2 1.5 (Dolomanov et al., 2009)'
_computing_structure_refinement 'SHELXL 2018/3 (Sheldrick, 2015)'
_computing_structure_solution 'SHELXT 2018/2 (Sheldrick, 2018)'
_diffrn_ambient_temperature 273.15
_diffrn_measured_fraction_theta_full 0.991
_diffrn_measured_fraction_theta_max 0.993
_diffrn_measurement_device_type 'CCD area detector'
_diffrn_measurement_method 'phi and omega scans'
_diffrn_radiation_monochromator graphite
_diffrn_radiation_type MoK\a
_diffrn_radiation_wavelength 0.71073
_diffrn_reflns_av_R_equivalents 0.0238
_diffrn_reflns_av_unetI/netI 0.0152
_diffrn_reflns_Laue_measured_fraction_full 0.991
_diffrn_reflns_Laue_measured_fraction_max 0.993
_diffrn_reflns_limit_h_max 12
_diffrn_reflns_limit_h_min -12
_diffrn_reflns_limit_k_max 10
_diffrn_reflns_limit_k_min -8
_diffrn_reflns_limit_l_max 10
_diffrn_reflns_limit_l_min -10
_diffrn_reflns_number 5962
_diffrn_reflns_point_group_measured_fraction_full 0.990
_diffrn_reflns_point_group_measured_fraction_max 0.992
_diffrn_reflns_theta_full 25.242
_diffrn_reflns_theta_max 27.494
_diffrn_reflns_theta_min 3.200
_diffrn_source_current 1.0
_diffrn_source_power 0.05
_diffrn_source_voltage 50.0
_exptl_absorpt_coefficient_mu 0.154
_exptl_absorpt_correction_T_max 0.7456
_exptl_absorpt_correction_T_min 0.6861
_exptl_absorpt_correction_type none
_exptl_absorpt_process_details
;
SADABS-2016/2 (Bruker,2016/2) was used for absorption correction.
wR2(int) was 0.1575 before and 0.0475 after correction.
The Ratio of minimum to maximum transmission is 0.9202.
The \l/2 correction factor is Not present.
;
_exptl_crystal_colour colourless
_exptl_crystal_colour_primary colourless
_exptl_crystal_density_diffrn 1.572
_exptl_crystal_description block
_exptl_crystal_F_000 312
_exptl_crystal_size_max 0.24
_exptl_crystal_size_mid 0.21
_exptl_crystal_size_min 0.18
_refine_diff_density_max 0.398
_refine_diff_density_min -0.261
_refine_diff_density_rms 0.105
_refine_ls_abs_structure_details
;
 Flack x determined using 322 quotients [(I+)-(I-)]/[(I+)+(I-)]
 (Parsons, Flack and Wagner, Acta Cryst. B69 (2013) 249-259).
;
_refine_ls_abs_structure_Flack 0.0(3)
_refine_ls_extinction_coef 0.27(6)
_refine_ls_extinction_expression Fc^*^=kFc[1+0.001xFc^2^\l^3^/sin(2\q)]^-1/4^
_refine_ls_extinction_method 'SHELXL-2018/3 (Sheldrick 2018)'
_refine_ls_goodness_of_fit_ref 1.213
_refine_ls_hydrogen_treatment mixed
_refine_ls_matrix_type full
_refine_ls_number_parameters 59
_refine_ls_number_reflns 784
_refine_ls_number_restraints 1
_refine_ls_restrained_S_all 1.212
_refine_ls_R_factor_all 0.0553
_refine_ls_R_factor_gt 0.0521
_refine_ls_shift/su_max 0.000
_refine_ls_shift/su_mean 0.000
_refine_ls_structure_factor_coef Fsqd
_refine_ls_weighting_details 'w=1/[\s^2^(Fo^2^)+(0.0846P)^2^+0.1073P] where P=(Fo^2^+2Fc^2^)/3'
_refine_ls_weighting_scheme calc
_refine_ls_wR_factor_gt 0.1314
_refine_ls_wR_factor_ref 0.1344
_reflns_Friedel_coverage 0.858
_reflns_Friedel_fraction_full 0.989
_reflns_Friedel_fraction_max 0.992
_reflns_number_gt 731
_reflns_number_total 784
_reflns_threshold_expression 'I > 2\s(I)'
_cod_data_source_file d5nj02770e2.cif
_cod_data_source_block 1_CCDC2
_cod_depositor_comments 'Adding full bibliography for 7064019--7064021.cif.'
_cod_database_code 7064021
_shelx_shelxl_version_number 2018/3
_shelx_space_group_comment
;
The symmetry employed for this shelxl refinement is uniquely defined
by the following loop, which should always be used as a source of
symmetry information in preference to the above space-group names.
They are only intended as comments.
;
_shelx_estimated_absorpt_t_max 0.973
_shelx_estimated_absorpt_t_min 0.964
_olex2_refinement_description
;
1. Fixed Uiso
 At 1.2 times of:
  All C(H) groups, All C(H,H) groups
2. Others
 Fixed Sof: H00C(0.5) H00D(0.5)
3.a Ternary CH refined with riding coordinates:
 C007(H007)
3.b Secondary CH2 refined with riding coordinates:
 C006(H00C,H00D)
;
_olex2_submission_special_instructions 'No special instructions were received'

loop_
_space_group_symop_operation_xyz
'x, y, z'
'-x, -y, z'
'x+1/2, -y, z'
'-x+1/2, y, z'
'x+1/2, y+1/2, z+1/2'
'-x+1/2, -y+1/2, z+1/2'
'x+1, -y+1/2, z+1/2'
'-x+1, y+1/2, z+1/2'

loop_
_atom_site_label
_atom_site_type_symbol
_atom_site_fract_x
_atom_site_fract_y
_atom_site_fract_z
_atom_site_U_iso_or_equiv
_atom_site_adp_type
_atom_site_occupancy
_atom_site_site_symmetry_order
_atom_site_calc_flag
_atom_site_refinement_flags_posn
_atom_site_refinement_flags_adp
_atom_site_refinement_flags_occupancy
_atom_site_disorder_assembly
_atom_site_disorder_group
N001 N 0.250000 0.6322(4) 0.6756(4) 0.0326(7) Uani 1 2 d S T P . .
N2 N 0.5842(2) 0.4220(3) 0.2525(4) 0.0473(8) Uani 1 1 d . . . . .
N003 N 0.500000 0.500000 0.1554(5) 0.0472(9) Uani 1 2 d S T P . .
N3 N 0.5525(3) 0.4517(3) 0.4107(4) 0.0511(8) Uani 1 1 d . . . . .
F1 F 0.3585(4) 0.3341(3) 0.7482(6) 0.146(2) Uani 1 1 d . . . . .
C006 C 0.250000 0.5600(5) 0.8471(5) 0.0407(9) Uani 1 2 d S T P . .
H00C H 0.169775 0.595331 0.909190 0.049 Uiso 0.5 1 calc R U P . .
H00D H 0.330225 0.595331 0.909191 0.049 Uiso 0.5 1 calc R U P . .
C007 C 0.250000 0.3834(6) 0.8368(8) 0.085(2) Uani 1 2 d S T P . .
H007 H 0.250000 0.336362 0.951245 0.102 Uiso 1 2 calc R U P . .
H00A H 0.250000 0.725(18) 0.687(17) 0.14(4) Uiso 1 2 d S . P . .
H00B H 0.322(3) 0.602(4) 0.614(5) 0.038(8) Uiso 1 1 d . . . . .

loop_
_atom_site_aniso_label
_atom_site_aniso_U_11
_atom_site_aniso_U_22
_atom_site_aniso_U_33
_atom_site_aniso_U_23
_atom_site_aniso_U_13
_atom_site_aniso_U_12
N001 0.0412(15) 0.0289(13) 0.0276(13) -0.0038(11) 0.000 0.000
N2 0.0390(11) 0.0509(13) 0.0518(16) -0.0085(11) 0.0013(11) 0.0115(9)
N003 0.0478(17) 0.0600(18) 0.0336(15) 0.000 0.000 0.0000(16)
N3 0.0469(12) 0.0666(15) 0.0398(13) 0.0049(13) -0.0082(11) 0.0129(11)
F1 0.257(5) 0.0789(18) 0.102(2) 0.0096(19) 0.034(3) 0.096(3)
C006 0.053(2) 0.044(2) 0.0249(15) -0.0010(15) 0.000 0.000
C007 0.170(7) 0.043(2) 0.043(2) 0.009(2) 0.000 0.000

loop_
_atom_type_symbol
_atom_type_description
_atom_type_scat_dispersion_real
_atom_type_scat_dispersion_imag
_atom_type_scat_source
C C 0.0033 0.0016 'International Tables Vol C Tables 4.2.6.8 and 6.1.1.4'
H H 0.0000 0.0000 'International Tables Vol C Tables 4.2.6.8 and 6.1.1.4'
F F 0.0171 0.0103 'International Tables Vol C Tables 4.2.6.8 and 6.1.1.4'
N N 0.0061 0.0033 'International Tables Vol C Tables 4.2.6.8 and 6.1.1.4'

loop_
_geom_angle_atom_site_label_1
_geom_angle_atom_site_label_2
_geom_angle_atom_site_label_3
_geom_angle
_geom_angle_site_symmetry_1
_geom_angle_site_symmetry_3
_geom_angle_publ_flag
C006 N001 H00A 108(10) . . ?
C006 N001 H00B 112(2) . 4 ?
C006 N001 H00B 112(2) . . ?
H00A N001 H00B 110(6) . . ?
H00A N001 H00B 110(6) . 4 ?
H00B N001 H00B 104(4) . 4 ?
N003 N2 N3 108.1(2) . . ?
N2 N003 N2 108.2(4) . 2_665 ?
N2 N3 N3 107.79(15) . 2_665 ?
N001 C006 H00C 109.4 . . ?
N001 C006 H00D 109.4 . . ?
N001 C006 C007 111.1(4) . . ?
H00C C006 H00D 108.0 . . ?
C007 C006 H00C 109.4 . . ?
C007 C006 H00D 109.4 . . ?
F1 C007 F1 105.5(6) 4 . ?
F1 C007 C006 109.7(3) 4 . ?
F1 C007 C006 109.7(3) . . ?
F1 C007 H007 110.6 . . ?
F1 C007 H007 110.6 4 . ?
C006 C007 H007 110.6 . . ?

loop_
_geom_bond_atom_site_label_1
_geom_bond_atom_site_label_2
_geom_bond_distance
_geom_bond_site_symmetry_2
_geom_bond_publ_flag
N001 C006 1.474(5) . ?
N001 H00A 0.78(15) . ?
N001 H00B 0.89(3) 4 ?
N001 H00B 0.89(3) . ?
N2 N003 1.298(3) . ?
N2 N3 1.302(4) . ?
N3 N3 1.308(5) 2_665 ?
F1 C007 1.334(5) . ?
C006 H00C 0.9700 . ?
C006 H00D 0.9700 . ?
C006 C007 1.482(7) . ?
C007 H007 0.9800 . ?

loop_
_geom_torsion_atom_site_label_1
_geom_torsion_atom_site_label_2
_geom_torsion_atom_site_label_3
_geom_torsion_atom_site_label_4
_geom_torsion
_geom_torsion_site_symmetry_1
_geom_torsion_site_symmetry_2
_geom_torsion_site_symmetry_3
_geom_torsion_site_symmetry_4
_geom_torsion_publ_flag
N001 C006 C007 F1 57.7(4) . . . . ?
N001 C006 C007 F1 -57.7(4) . . . 4 ?
N003 N2 N3 N3 0.2(4) . . . 2_665 ?
N3 N2 N003 N2 -0.09(16) . . . 2_665 ?
